data_7217754
loop_
_publ_author_name
'Huang, Wan-Yun'
'Li, Ji'
'Kong, Shi-Lin'
'Wang, Zhong-Chang'
'Zhu, Hai-Liang'

_publ_section_title
;
 Cu(ii) and Co(ii) ternary complexes of quinolone antimicrobial drug
 enoxacin and levofloxacin: structure and biological evaluation
;
_journal_issue 66
_journal_name_full 'RSC Advances'
_journal_page_first 35193
_journal_paper_doi 10.1039/C4RA05812G
_journal_volume 4
_journal_year 2014
_chemical_formula_moiety 'C42 H49 Cl Co F2 N8 O14 '
_chemical_formula_sum 'C42 H49 Cl Co F2 N8 O14'
_chemical_formula_weight 1022.27
_chemical_name_systematic
; 
 ? 
;
_space_group_IT_number 2
_space_group_name_Hall '-P 1'
_symmetry_cell_setting triclinic
_symmetry_space_group_name_Hall '-P 1'
_symmetry_space_group_name_H-M 'P -1'
_atom_sites_solution_hydrogens geom
_atom_sites_solution_primary direct
_atom_sites_solution_secondary difmap
_audit_creation_method SHELXL-97
_cell_angle_alpha 81.403(12)
_cell_angle_beta 64.381(10)
_cell_angle_gamma 89.639(11)
_cell_formula_units_Z 2
_cell_length_a 13.2744(14)
_cell_length_b 13.713(2)
_cell_length_c 14.1741(15)
_cell_measurement_reflns_used 7411
_cell_measurement_temperature 296(2)
_cell_measurement_theta_max 28.7963
_cell_measurement_theta_min 2.8132
_cell_volume 2295.4(5)
_computing_cell_refinement
;
CrysAlisPro, Agilent Technologies,
Version 1.171.35.21 (release 20-01-2012 CrysAlis171 .NET)
(compiled Jan 23 2012,18:06:46)
;
_computing_data_collection
;
CrysAlisPro, Agilent Technologies,
Version 1.171.35.21 (release 20-01-2012 CrysAlis171 .NET)
(compiled Jan 23 2012,18:06:46)
;
_computing_data_reduction
;
CrysAlisPro, Agilent Technologies,
Version 1.171.35.21 (release 20-01-2012 CrysAlis171 .NET)
(compiled Jan 23 2012,18:06:46)
;
_computing_molecular_graphics
;
O. V. Dolomanov, L. J. Bourhis, R. J. Gildea, J. A. K. Howard and H. Puschmann,
OLEX2: a complete structure solution, refinement and analysis program.
J. Appl. Cryst. (2009). 42, 339-341.
;
_computing_publication_material
;
O. V. Dolomanov, L. J. Bourhis, R. J. Gildea, J. A. K. Howard and H. Puschmann,
OLEX2: a complete structure solution, refinement and analysis program.
J. Appl. Cryst. (2009). 42, 339-341.
;
_computing_structure_refinement 'SHELXL-97 (Sheldrick, 1997)'
_computing_structure_solution 'A short history of SHELX (Sheldrick, 2007)/Bruker'
_diffrn_ambient_temperature 296(2)
_diffrn_measured_fraction_theta_full 0.998
_diffrn_measured_fraction_theta_max 0.998
_diffrn_measurement_device_type 'SuperNova, Single source at offset), Eos'
_diffrn_measurement_method '\w scans'
_diffrn_radiation_monochromator graphite
_diffrn_radiation_source 'fine-focus sealed tube'
_diffrn_radiation_type MoK\a
_diffrn_radiation_wavelength 0.71073
_diffrn_reflns_av_R_equivalents 0.0259
_diffrn_reflns_av_sigmaI/netI 0.0383
_diffrn_reflns_limit_h_max 16
_diffrn_reflns_limit_h_min -16
_diffrn_reflns_limit_k_max 17
_diffrn_reflns_limit_k_min -17
_diffrn_reflns_limit_l_max 16
_diffrn_reflns_limit_l_min -17
_diffrn_reflns_number 20454
_diffrn_reflns_theta_full 26.37
_diffrn_reflns_theta_max 26.37
_diffrn_reflns_theta_min 2.81
_diffrn_standards_interval_count 0
_diffrn_standards_interval_time 0
_diffrn_standards_number 0
_exptl_absorpt_coefficient_mu 0.515
_exptl_absorpt_correction_T_max 0.9599
_exptl_absorpt_correction_T_min 0.8607
_exptl_absorpt_correction_type multi-scan
_exptl_absorpt_process_details
;
CrysAlisPro, Agilent Technologies,
Version 1.171.35.21 (release 20-01-2012 CrysAlis171 .NET)
(compiled Jan 23 2012,18:06:46)
Empirical absorption correction using spherical harmonics,
 implemented in SCALE3 ABSPACK scaling algorithm.
;
_exptl_crystal_colour red
_exptl_crystal_density_diffrn 1.479
_exptl_crystal_density_method 'not measured'
_exptl_crystal_description block
_exptl_crystal_F_000 1062
_exptl_crystal_size_max 0.30
_exptl_crystal_size_mid 0.15
_exptl_crystal_size_min 0.08
_refine_diff_density_max 0.822
_refine_diff_density_min -0.942
_refine_diff_density_rms 0.082
_refine_ls_extinction_method none
_refine_ls_goodness_of_fit_ref 1.146
_refine_ls_hydrogen_treatment mixed
_refine_ls_matrix_type full
_refine_ls_number_parameters 633
_refine_ls_number_reflns 9372
_refine_ls_number_restraints 9
_refine_ls_restrained_S_all 1.146
_refine_ls_R_factor_all 0.0891
_refine_ls_R_factor_gt 0.0706
_refine_ls_shift/su_max 0.001
_refine_ls_shift/su_mean 0.000
_refine_ls_structure_factor_coef Fsqd
_refine_ls_weighting_details 'calc w=1/[\s^2^(Fo^2^)+(0.0936P)^2^+2.2436P] where P=(Fo^2^+2Fc^2^)/3'
_refine_ls_weighting_scheme calc
_refine_ls_wR_factor_gt 0.1941
_refine_ls_wR_factor_ref 0.2097
_reflns_number_gt 7180
_reflns_number_total 9372
_reflns_threshold_expression >2sigma(I)
_cod_data_source_file c4ra05812g2.cif
_cod_data_source_block I
_cod_depositor_comments
;
The following automatic conversions were performed:

'_symmetry_cell_setting' value 'Triclinic' changed to 'triclinic'
according to
/usr/data/users/saulius/crontab/automatic-downloads/rss-feeds/RSC/lib/dictionaries/cif_core.dic
dictionary named 'cif_core.dic' version 2.4.2 from 2011-04-26.

Automatic conversion script
Id: cif_fix_values 2281 2013-09-26 08:29:07Z andrius 
;
_cod_original_cell_volume 2295.5(5)
_cod_original_sg_symbol_H-M 'P-1   '
_cod_original_formula_sum 'C42 H49 Cl Co F2 N8 O14 '
_cod_database_code 7217754

loop_
_symmetry_equiv_pos_as_xyz
'x, y, z'
'-x, -y, -z'

loop_
_atom_site_label
_atom_site_type_symbol
_atom_site_fract_x
_atom_site_fract_y
_atom_site_fract_z
_atom_site_U_iso_or_equiv
_atom_site_adp_type
_atom_site_occupancy
_atom_site_symmetry_multiplicity
_atom_site_calc_flag
_atom_site_refinement_flags
Co1 Co 0.32619(4) 0.26117(3) 0.36420(4) 0.04148(17) Uani 1 1 d .
C1 C 0.1654(3) 0.4141(2) 0.3963(3) 0.0348(7) Uani 1 1 d .
C2 C 0.1515(3) 0.5193(2) 0.3839(3) 0.0352(7) Uani 1 1 d .
C3 C 0.2204(3) 0.5864(3) 0.4005(3) 0.0420(8) Uani 1 1 d .
H3 H 0.2762 0.5639 0.4198 0.050 Uiso 1 1 calc R
C4 C 0.2038(3) 0.6832(3) 0.3879(3) 0.0442(8) Uani 1 1 d .
C5 C 0.1225(3) 0.7200(2) 0.3541(3) 0.0415(8) Uani 1 1 d .
C6 C 0.1986(4) 0.8948(3) 0.2924(5) 0.0733(15) Uani 1 1 d .
H6A H 0.2252 0.9080 0.2160 0.088 Uiso 1 1 calc R
H6B H 0.2601 0.8716 0.3074 0.088 Uiso 1 1 calc R
C7 C 0.1605(4) 0.9875(3) 0.3371(6) 0.0791(17) Uani 1 1 d .
H7A H 0.1381 0.9751 0.4129 0.095 Uiso 1 1 calc R
H7B H 0.2218 1.0380 0.3049 0.095 Uiso 1 1 calc R
C8 C -0.0273(4) 0.9437(3) 0.3608(4) 0.0638(12) Uani 1 1 d .
H8A H -0.0868 0.9664 0.3424 0.077 Uiso 1 1 calc R
H8B H -0.0573 0.9313 0.4375 0.077 Uiso 1 1 calc R
C9 C 0.0117(4) 0.8497(3) 0.3188(4) 0.0640(12) Uani 1 1 d .
H9A H -0.0488 0.7985 0.3532 0.077 Uiso 1 1 calc R
H9B H 0.0331 0.8596 0.2432 0.077 Uiso 1 1 calc R
C10 C 0.0567(2) 0.65704(19) 0.3411(2) 0.0267(6) Uani 1 1 d .
H10 H 0.0014 0.6799 0.3213 0.032 Uiso 1 1 calc R
C11 C 0.0699(3) 0.5598(2) 0.3567(3) 0.0345(7) Uani 1 1 d .
C12 C -0.0966(3) 0.5374(3) 0.3205(3) 0.0481(9) Uani 1 1 d .
H12A H -0.1303 0.5878 0.3640 0.058 Uiso 1 1 calc R
H12B H -0.1534 0.4845 0.3399 0.058 Uiso 1 1 calc R
C13 C -0.0586(5) 0.5810(4) 0.2061(5) 0.0819(16) Uani 1 1 d .
H13A H -0.0271 0.5310 0.1628 0.123 Uiso 1 1 calc R
H13B H -0.0030 0.6341 0.1867 0.123 Uiso 1 1 calc R
H13C H -0.1213 0.6059 0.1955 0.123 Uiso 1 1 calc R
C14 C 0.0080(3) 0.4001(2) 0.3543(3) 0.0376(7) Uani 1 1 d .
H14 H -0.0423 0.3601 0.3451 0.045 Uiso 1 1 calc R
C15 C 0.0884(3) 0.3550(2) 0.3780(3) 0.0353(7) Uani 1 1 d .
C16 C 0.0894(3) 0.2445(2) 0.3864(3) 0.0391(8) Uani 1 1 d .
C17 C 0.3826(3) 0.4114(2) 0.1796(3) 0.0400(8) Uani 1 1 d .
C18 C 0.3402(3) 0.4721(2) 0.1135(3) 0.0384(7) Uani 1 1 d .
C19 C 0.2604(3) 0.4342(3) 0.0852(3) 0.0441(8) Uani 1 1 d .
H19 H 0.2348 0.3680 0.1073 0.053 Uiso 1 1 calc R
C20 C 0.2218(4) 0.4942(3) 0.0261(3) 0.0510(9) Uani 1 1 d .
C21 C 0.2586(4) 0.5977(3) -0.0075(3) 0.0526(10) Uani 1 1 d .
C22 C 0.1435(6) 0.6425(4) -0.1096(6) 0.0896(19) Uani 1 1 d .
H22A H 0.1098 0.5757 -0.0818 0.108 Uiso 1 1 calc R
H22B H 0.1883 0.6472 -0.1855 0.108 Uiso 1 1 calc R
C23 C 0.0539(5) 0.7133(5) -0.0891(6) 0.105(2) Uani 1 1 d .
H23A H 0.0092 0.6997 -0.1252 0.126 Uiso 1 1 calc R
H23B H 0.0051 0.7044 -0.0136 0.126 Uiso 1 1 calc R
C24 C 0.1678(8) 0.8333(4) -0.0718(6) 0.118(3) Uani 1 1 d .
H24A H 0.1211 0.8244 0.0041 0.142 Uiso 1 1 calc R
H24B H 0.1984 0.9013 -0.0952 0.142 Uiso 1 1 calc R
C25 C 0.2620(6) 0.7651(4) -0.0950(6) 0.104(2) Uani 1 1 d .
H25A H 0.3107 0.7755 -0.1705 0.125 Uiso 1 1 calc R
H25B H 0.3060 0.7789 -0.0583 0.125 Uiso 1 1 calc R
C26 C 0.3359(3) 0.6309(2) 0.0168(3) 0.0363(7) Uani 1 1 d .
H26 H 0.3630 0.6967 -0.0065 0.044 Uiso 1 1 calc R
C27 C 0.3761(3) 0.5714(3) 0.0745(3) 0.0417(8) Uani 1 1 d .
C28 C 0.5026(4) 0.7157(3) 0.0499(4) 0.0564(10) Uani 1 1 d .
H28A H 0.5123 0.7301 -0.0227 0.068 Uiso 1 1 calc R
H28B H 0.5754 0.7243 0.0494 0.068 Uiso 1 1 calc R
C29 C 0.4258(5) 0.7860(4) 0.1131(5) 0.0878(17) Uani 1 1 d .
H29A H 0.4478 0.8521 0.0746 0.132 Uiso 1 1 calc R
H29B H 0.4296 0.7824 0.1797 0.132 Uiso 1 1 calc R
H29C H 0.3505 0.7689 0.1259 0.132 Uiso 1 1 calc R
C30 C 0.4983(3) 0.5567(3) 0.1555(3) 0.0480(9) Uani 1 1 d .
H30 H 0.5536 0.5862 0.1675 0.058 Uiso 1 1 calc R
C31 C 0.4645(3) 0.4597(3) 0.2003(3) 0.0450(8) Uani 1 1 d .
C32 C 0.5219(4) 0.4106(3) 0.2635(4) 0.0556(10) Uani 1 1 d .
C33 C 0.2801(4) 0.2280(4) 0.5995(4) 0.0679(13) Uani 1 1 d .
H33 H 0.2677 0.2950 0.5963 0.081 Uiso 1 1 calc R
C34 C 0.2616(5) 0.1731(5) 0.6951(4) 0.0890(18) Uani 1 1 d .
H34 H 0.2364 0.2023 0.7558 0.107 Uiso 1 1 calc R
C35 C 0.2804(5) 0.0764(6) 0.7001(5) 0.097(2) Uani 1 1 d .
H35 H 0.2663 0.0380 0.7650 0.116 Uiso 1 1 calc R
C36 C 0.3208(5) 0.0338(4) 0.6086(5) 0.0785(16) Uani 1 1 d .
H36 H 0.3357 -0.0327 0.6110 0.094 Uiso 1 1 calc R
C37 C 0.3386(3) 0.0928(3) 0.5132(4) 0.0547(10) Uani 1 1 d .
C38 C 0.3853(3) 0.0583(3) 0.4099(4) 0.0535(10) Uani 1 1 d .
C39 C 0.4234(4) -0.0355(3) 0.3944(5) 0.0733(15) Uani 1 1 d .
H39 H 0.4162 -0.0827 0.4518 0.088 Uiso 1 1 calc R
C40 C 0.4715(5) -0.0574(4) 0.2937(6) 0.0847(18) Uani 1 1 d .
H40 H 0.4966 -0.1201 0.2827 0.102 Uiso 1 1 calc R
C41 C 0.4829(4) 0.0122(4) 0.2092(5) 0.0764(15) Uani 1 1 d .
H41 H 0.5178 -0.0011 0.1402 0.092 Uiso 1 1 calc R
C42 C 0.4410(4) 0.1024(3) 0.2299(4) 0.0611(11) Uani 1 1 d .
H42 H 0.4457 0.1495 0.1734 0.073 Uiso 1 1 calc R
Cl1 Cl 0.22123(18) 0.10355(17) 0.02948(15) 0.1129(6) Uani 1 1 d .
F1 F 0.2647(2) 0.74691(18) 0.4112(3) 0.0756(8) Uani 1 1 d .
F2 F 0.1450(3) 0.45594(19) 0.0002(3) 0.0829(9) Uani 1 1 d .
H11A H 0.864(4) 0.187(5) 0.371(5) 0.124 Uiso 1 1 d D
H14A H 0.572(3) 0.533(4) 0.433(6) 0.124 Uiso 1 1 d D
H11B H 0.832(5) 0.165(5) 0.294(4) 0.124 Uiso 1 1 d D
H14B H 0.633(5) 0.4488(12) 0.423(7) 0.124 Uiso 1 1 d D
H12C H 0.552(4) 0.259(5) 0.406(4) 0.124 Uiso 1 1 d D
H12D H 0.6553(14) 0.253(5) 0.406(4) 0.124 Uiso 1 1 d D
N1 N -0.0034(2) 0.49797(19) 0.3433(2) 0.0377(6) Uani 1 1 d .
N2 N 0.1067(3) 0.8189(2) 0.3386(3) 0.0494(8) Uani 1 1 d .
N3 N 0.0658(3) 1.0222(2) 0.3168(3) 0.0567(9) Uani 1 1 d .
H3A H 0.0884 1.0390 0.2465 0.068 Uiso 1 1 calc R
H3B H 0.0412 1.0763 0.3469 0.068 Uiso 1 1 calc R
N4 N 0.4571(3) 0.6119(2) 0.0954(3) 0.0454(7) Uani 1 1 d .
N5 N 0.2156(4) 0.6635(3) -0.0599(4) 0.0731(12) Uani 1 1 d .
N6 N 0.1002(5) 0.8137(4) -0.1251(4) 0.0932(15) Uani 1 1 d .
H6 H 0.0895 0.8555 -0.1711 0.112 Uiso 1 1 calc R
N7 N 0.3939(3) 0.1258(2) 0.3272(3) 0.0482(8) Uani 1 1 d .
N8 N 0.3155(3) 0.1886(2) 0.5104(3) 0.0513(8) Uani 1 1 d .
O1 O 0.2406(2) 0.38224(17) 0.4219(2) 0.0448(6) Uani 1 1 d .
O2 O 0.1675(2) 0.20035(16) 0.3977(2) 0.0458(6) Uani 1 1 d .
O3 O 0.0091(2) 0.19926(18) 0.3818(3) 0.0583(8) Uani 1 1 d .
O4 O 0.3460(2) 0.32174(17) 0.2138(2) 0.0450(6) Uani 1 1 d .
O5 O 0.4795(2) 0.3287(2) 0.3241(2) 0.0555(7) Uani 1 1 d .
O6 O 0.6109(3) 0.4511(3) 0.2518(4) 0.0947(13) Uani 1 1 d .
O7 O 0.2303(14) 0.1516(10) 0.0999(8) 0.363(10) Uani 1 1 d .
O8 O 0.2990(10) 0.0409(12) 0.0064(15) 0.405(11) Uani 1 1 d .
O9 O 0.1142(6) 0.0520(6) 0.0862(7) 0.189(3) Uani 1 1 d .
O10 O 0.2352(13) 0.1599(12) -0.0520(8) 0.355(9) Uani 1 1 d .
O11 O 0.8123(4) 0.1901(5) 0.3501(4) 0.1207(18) Uani 1 1 d D
O12 O 0.5857(4) 0.2362(4) 0.4434(4) 0.1221(18) Uani 1 1 d D
O13 O 0.5165(9) 0.3434(10) 0.6170(11) 0.289(7) Uani 1 1 d .
O14 O 0.6375(7) 0.5122(11) 0.4151(13) 0.306(7) Uani 1 1 d D

loop_
_atom_site_aniso_label
_atom_site_aniso_U_11
_atom_site_aniso_U_22
_atom_site_aniso_U_33
_atom_site_aniso_U_23
_atom_site_aniso_U_13
_atom_site_aniso_U_12
Co1 0.0485(3) 0.0316(3) 0.0476(3) -0.0026(2) -0.0254(2) 0.0094(2)
C1 0.0401(17) 0.0320(16) 0.0343(17) -0.0105(13) -0.0164(14) 0.0077(13)
C2 0.0398(17) 0.0305(16) 0.0337(17) -0.0082(13) -0.0137(14) 0.0054(13)
C3 0.0432(19) 0.0379(18) 0.052(2) -0.0135(16) -0.0255(17) 0.0067(14)
C4 0.047(2) 0.0354(17) 0.056(2) -0.0144(16) -0.0256(18) -0.0002(15)
C5 0.048(2) 0.0291(16) 0.044(2) -0.0078(14) -0.0158(16) 0.0068(14)
C6 0.053(2) 0.035(2) 0.118(4) -0.011(2) -0.024(3) 0.0030(18)
C7 0.064(3) 0.034(2) 0.148(5) -0.028(3) -0.051(3) 0.0056(19)
C8 0.056(2) 0.037(2) 0.096(4) -0.003(2) -0.034(2) 0.0031(18)
C9 0.077(3) 0.0321(19) 0.105(4) -0.011(2) -0.059(3) 0.0053(19)
C10 0.0306(14) 0.0172(12) 0.0351(16) -0.0064(11) -0.0162(13) 0.0054(11)
C11 0.0380(17) 0.0291(15) 0.0354(17) -0.0070(13) -0.0146(14) 0.0041(13)
C12 0.050(2) 0.0402(19) 0.066(3) -0.0139(18) -0.036(2) 0.0108(16)
C13 0.104(4) 0.084(4) 0.087(4) -0.014(3) -0.069(4) 0.018(3)
C14 0.0415(18) 0.0276(15) 0.0454(19) -0.0068(14) -0.0203(15) 0.0018(13)
C15 0.0388(17) 0.0273(15) 0.0381(18) -0.0059(13) -0.0151(14) 0.0051(13)
C16 0.0433(19) 0.0278(16) 0.045(2) -0.0058(14) -0.0180(16) 0.0042(14)
C17 0.0451(19) 0.0349(17) 0.0364(18) -0.0048(14) -0.0148(15) 0.0049(14)
C18 0.0444(19) 0.0336(16) 0.0341(17) -0.0055(14) -0.0144(15) 0.0021(14)
C19 0.054(2) 0.0340(17) 0.043(2) -0.0013(15) -0.0211(17) -0.0008(15)
C20 0.058(2) 0.045(2) 0.057(2) -0.0010(18) -0.033(2) -0.0035(17)
C21 0.064(2) 0.041(2) 0.054(2) 0.0029(17) -0.030(2) 0.0011(18)
C22 0.123(5) 0.059(3) 0.124(5) 0.010(3) -0.096(4) -0.004(3)
C23 0.088(4) 0.098(5) 0.124(6) 0.036(4) -0.058(4) -0.005(3)
C24 0.205(8) 0.058(3) 0.119(6) -0.002(3) -0.100(6) 0.023(4)
C25 0.131(5) 0.057(3) 0.156(6) 0.041(3) -0.108(5) -0.027(3)
C26 0.0466(19) 0.0241(14) 0.0381(18) 0.0046(13) -0.0214(15) -0.0028(13)
C27 0.0462(19) 0.0382(18) 0.0365(18) -0.0049(15) -0.0146(16) 0.0012(15)
C28 0.070(3) 0.038(2) 0.059(3) 0.0006(18) -0.028(2) -0.0099(18)
C29 0.111(5) 0.059(3) 0.093(4) -0.024(3) -0.041(4) 0.000(3)
C30 0.051(2) 0.044(2) 0.051(2) -0.0044(17) -0.0252(18) -0.0027(16)
C31 0.047(2) 0.0413(19) 0.045(2) -0.0003(16) -0.0210(17) 0.0012(15)
C32 0.055(2) 0.052(2) 0.066(3) 0.002(2) -0.036(2) 0.0013(19)
C33 0.062(3) 0.090(3) 0.058(3) -0.014(3) -0.032(2) 0.022(2)
C34 0.083(4) 0.129(5) 0.058(3) -0.005(3) -0.037(3) 0.019(4)
C35 0.088(4) 0.130(6) 0.068(4) 0.036(4) -0.046(3) -0.015(4)
C36 0.080(3) 0.069(3) 0.089(4) 0.029(3) -0.052(3) -0.011(3)
C37 0.050(2) 0.050(2) 0.069(3) 0.012(2) -0.037(2) -0.0006(17)
C38 0.049(2) 0.0366(18) 0.082(3) 0.0009(19) -0.038(2) 0.0044(16)
C39 0.082(3) 0.037(2) 0.119(5) -0.002(3) -0.064(3) 0.012(2)
C40 0.079(3) 0.048(3) 0.153(6) -0.039(3) -0.068(4) 0.027(2)
C41 0.061(3) 0.061(3) 0.109(4) -0.039(3) -0.030(3) 0.014(2)
C42 0.056(2) 0.049(2) 0.072(3) -0.012(2) -0.021(2) 0.0037(19)
Cl1 0.1097(14) 0.1288(15) 0.0806(11) -0.0197(11) -0.0224(10) -0.0107(12)
F1 0.0896(19) 0.0443(13) 0.129(2) -0.0276(14) -0.0774(19) 0.0047(12)
F2 0.104(2) 0.0545(15) 0.124(3) 0.0094(15) -0.088(2) -0.0154(14)
N1 0.0387(15) 0.0298(13) 0.0496(17) -0.0086(12) -0.0231(13) 0.0043(11)
N2 0.0483(17) 0.0269(14) 0.075(2) -0.0112(14) -0.0276(17) 0.0034(12)
N3 0.060(2) 0.0280(15) 0.074(2) -0.0095(15) -0.0217(18) 0.0019(14)
N4 0.0530(18) 0.0368(15) 0.0451(17) -0.0017(13) -0.0218(15) -0.0031(13)
N5 0.098(3) 0.048(2) 0.098(3) 0.010(2) -0.073(3) -0.0055(19)
N6 0.114(4) 0.077(3) 0.097(4) 0.009(3) -0.061(3) 0.018(3)
N7 0.0473(17) 0.0355(15) 0.060(2) -0.0028(14) -0.0236(16) 0.0068(13)
N8 0.0471(18) 0.0518(19) 0.056(2) 0.0014(16) -0.0271(16) 0.0089(14)
O1 0.0561(15) 0.0381(13) 0.0556(16) -0.0146(11) -0.0364(13) 0.0147(11)
O2 0.0511(15) 0.0271(11) 0.0603(17) -0.0035(11) -0.0265(13) 0.0072(10)
O3 0.0562(16) 0.0317(13) 0.099(2) -0.0186(14) -0.0428(17) 0.0084(12)
O4 0.0600(16) 0.0316(12) 0.0474(15) -0.0023(11) -0.0284(13) 0.0005(11)
O5 0.0544(16) 0.0498(15) 0.0684(19) 0.0056(14) -0.0372(15) 0.0024(12)
O6 0.086(3) 0.086(3) 0.128(3) 0.029(2) -0.076(3) -0.026(2)
O7 0.49(2) 0.357(15) 0.147(8) -0.080(9) -0.037(10) -0.232(15)
O8 0.180(9) 0.43(2) 0.43(2) -0.149(18) 0.050(11) 0.129(11)
O9 0.125(5) 0.201(7) 0.203(8) 0.012(6) -0.049(5) -0.027(5)
O10 0.427(19) 0.48(2) 0.128(7) 0.129(10) -0.144(10) -0.084(16)
O11 0.080(3) 0.195(6) 0.105(4) -0.029(4) -0.056(3) 0.014(3)
O12 0.090(3) 0.139(4) 0.129(4) 0.049(3) -0.062(3) 0.006(3)
O13 0.208(9) 0.382(15) 0.422(17) -0.250(14) -0.217(11) 0.134(10)
O14 0.126(6) 0.448(17) 0.458(17) -0.307(17) -0.162(9) 0.087(9)

loop_
_atom_type_symbol
_atom_type_description
_atom_type_scat_dispersion_real
_atom_type_scat_dispersion_imag
_atom_type_scat_source
C C 0.0033 0.0016 'International Tables Vol C Tables 4.2.6.8 and 6.1.1.4'
H H 0.0000 0.0000 'International Tables Vol C Tables 4.2.6.8 and 6.1.1.4'
O O 0.0106 0.0060 'International Tables Vol C Tables 4.2.6.8 and 6.1.1.4'
N N 0.0061 0.0033 'International Tables Vol C Tables 4.2.6.8 and 6.1.1.4'
Co Co 0.3494 0.9721 'International Tables Vol C Tables 4.2.6.8 and 6.1.1.4'
Cl Cl 0.1484 0.1585 'International Tables Vol C Tables 4.2.6.8 and 6.1.1.4'
Zn Zn 0.2839 1.4301 'International Tables Vol C Tables 4.2.6.8 and 6.1.1.4'
F F 0.0171 0.0103 'International Tables Vol C Tables 4.2.6.8 and 6.1.1.4'

loop_
_geom_angle_atom_site_label_1
_geom_angle_atom_site_label_2
_geom_angle_atom_site_label_3
_geom_angle
O5 Co1 O1 93.43(11)
O5 Co1 O4 87.00(11)
O1 Co1 O4 89.40(10)
O5 Co1 N7 92.77(12)
O1 Co1 N7 171.14(12)
O4 Co1 N7 97.24(12)
O5 Co1 O2 175.81(10)
O1 Co1 O2 84.48(10)
O4 Co1 O2 89.34(10)
N7 Co1 O2 89.72(11)
O5 Co1 N8 92.32(12)
O1 Co1 N8 96.12(12)
O4 Co1 N8 174.47(12)
N7 Co1 N8 77.31(13)
O2 Co1 N8 91.51(12)
O1 C1 C15 125.9(3)
O1 C1 C2 119.1(3)
C15 C1 C2 115.0(3)
C11 C2 C3 116.3(3)
C11 C2 C1 122.3(3)
C3 C2 C1 121.4(3)
C4 C3 C2 118.8(3)
C4 C3 H3 120.6
C2 C3 H3 120.6
C3 C4 F1 118.8(3)
C3 C4 C5 121.7(3)
F1 C4 C5 119.5(3)
C10 C5 N2 118.6(3)
C10 C5 C4 119.1(3)
N2 C5 C4 122.2(3)
N2 C6 C7 110.1(4)
N2 C6 H6A 109.6
C7 C6 H6A 109.6
N2 C6 H6B 109.6
C7 C6 H6B 109.6
H6A C6 H6B 108.2
N3 C7 C6 110.2(4)
N3 C7 H7A 109.6
C6 C7 H7A 109.6
N3 C7 H7B 109.6
C6 C7 H7B 109.6
H7A C7 H7B 108.1
N3 C8 C9 111.5(4)
N3 C8 H8A 109.3
C9 C8 H8A 109.3
N3 C8 H8B 109.3
C9 C8 H8B 109.3
H8A C8 H8B 108.0
N2 C9 C8 109.9(4)
N2 C9 H9A 109.7
C8 C9 H9A 109.7
N2 C9 H9B 109.7
C8 C9 H9B 109.7
H9A C9 H9B 108.2
C5 C10 C11 119.7(3)
C5 C10 H10 120.2
C11 C10 H10 120.2
C10 C11 N1 116.5(3)
C10 C11 C2 124.1(3)
N1 C11 C2 119.4(3)
N1 C12 C13 112.6(4)
N1 C12 H12A 109.1
C13 C12 H12A 109.1
N1 C12 H12B 109.1
C13 C12 H12B 109.1
H12A C12 H12B 107.8
C12 C13 H13A 109.5
C12 C13 H13B 109.5
H13A C13 H13B 109.5
C12 C13 H13C 109.5
H13A C13 H13C 109.5
H13B C13 H13C 109.5
N1 C14 C15 124.6(3)
N1 C14 H14 117.7
C15 C14 H14 117.7
C14 C15 C1 119.2(3)
C14 C15 C16 117.5(3)
C1 C15 C16 123.3(3)
O2 C16 O3 122.4(3)
O2 C16 C15 120.1(3)
O3 C16 C15 117.5(3)
O4 C17 C31 125.4(3)
O4 C17 C18 118.9(3)
C31 C17 C18 115.7(3)
C27 C18 C19 116.2(3)
C27 C18 C17 121.7(3)
C19 C18 C17 122.0(3)
C20 C19 C18 119.6(3)
C20 C19 H19 120.2
C18 C19 H19 120.2
C19 C20 F2 118.4(3)
C19 C20 C21 121.4(4)
F2 C20 C21 120.2(3)
C26 C21 N5 118.1(4)
C26 C21 C20 118.0(3)
N5 C21 C20 123.8(4)
N5 C22 C23 110.9(5)
N5 C22 H22A 109.5
C23 C22 H22A 109.5
N5 C22 H22B 109.5
C23 C22 H22B 109.5
H22A C22 H22B 108.0
N6 C23 C22 111.3(5)
N6 C23 H23A 109.4
C22 C23 H23A 109.4
N6 C23 H23B 109.4
C22 C23 H23B 109.4
H23A C23 H23B 108.0
N6 C24 C25 111.0(6)
N6 C24 H24A 109.4
C25 C24 H24A 109.4
N6 C24 H24B 109.4
C25 C24 H24B 109.4
H24A C24 H24B 108.0
N5 C25 C24 109.2(6)
N5 C25 H25A 109.8
C24 C25 H25A 109.8
N5 C25 H25B 109.8
C24 C25 H25B 109.8
H25A C25 H25B 108.3
C21 C26 C27 121.1(3)
C21 C26 H26 119.5
C27 C26 H26 119.5
C26 C27 N4 117.2(3)
C26 C27 C18 123.6(3)
N4 C27 C18 119.2(3)
N4 C28 C29 110.8(4)
N4 C28 H28A 109.5
C29 C28 H28A 109.5
N4 C28 H28B 109.5
C29 C28 H28B 109.5
H28A C28 H28B 108.1
C28 C29 H29A 109.5
C28 C29 H29B 109.5
H29A C29 H29B 109.5
C28 C29 H29C 109.5
H29A C29 H29C 109.5
H29B C29 H29C 109.5
N4 C30 C31 124.5(4)
N4 C30 H30 117.7
C31 C30 H30 117.7
C30 C31 C17 118.8(3)
C30 C31 C32 116.4(4)
C17 C31 C32 124.7(3)
O6 C32 O5 123.1(4)
O6 C32 C31 117.9(4)
O5 C32 C31 119.0(4)
N8 C33 C34 122.2(5)
N8 C33 H33 118.9
C34 C33 H33 118.9
C35 C34 C33 119.2(6)
C35 C34 H34 120.4
C33 C34 H34 120.4
C34 C35 C36 120.2(5)
C34 C35 H35 119.9
C36 C35 H35 119.9
C37 C36 C35 118.5(5)
C37 C36 H36 120.8
C35 C36 H36 120.8
N8 C37 C36 120.4(5)
N8 C37 C38 115.4(3)
C36 C37 C38 124.1(4)
N7 C38 C39 120.3(5)
N7 C38 C37 115.3(3)
C39 C38 C37 124.3(4)
C40 C39 C38 119.2(5)
C40 C39 H39 120.4
C38 C39 H39 120.4
C41 C40 C39 120.4(4)
C41 C40 H40 119.8
C39 C40 H40 119.8
C40 C41 C42 117.7(5)
C40 C41 H41 121.2
C42 C41 H41 121.2
N7 C42 C41 123.1(5)
N7 C42 H42 118.4
C41 C42 H42 118.4
O10 Cl1 O8 109.0(10)
O10 Cl1 O7 111.6(10)
O8 Cl1 O7 106.8(13)
O10 Cl1 O9 115.6(8)
O8 Cl1 O9 109.9(8)
O7 Cl1 O9 103.5(7)
C14 N1 C11 119.3(3)
C14 N1 C12 119.4(3)
C11 N1 C12 121.3(3)
C5 N2 C9 118.9(3)
C5 N2 C6 122.9(3)
C9 N2 C6 112.1(3)
C7 N3 C8 110.6(3)
C7 N3 H3A 109.5
C8 N3 H3A 109.5
C7 N3 H3B 109.5
C8 N3 H3B 109.5
H3A N3 H3B 108.1
C30 N4 C27 119.9(3)
C30 N4 C28 119.1(3)
C27 N4 C28 121.0(3)
C21 N5 C25 119.7(4)
C21 N5 C22 127.9(4)
C25 N5 C22 110.9(4)
C23 N6 C24 109.1(5)
C23 N6 H6 125.4
C24 N6 H6 125.4
C42 N7 C38 119.3(4)
C42 N7 Co1 124.9(3)
C38 N7 Co1 115.8(3)
C33 N8 C37 119.4(4)
C33 N8 Co1 125.3(3)
C37 N8 Co1 115.1(3)
C1 O1 Co1 120.9(2)
C16 O2 Co1 127.4(2)
C17 O4 Co1 117.9(2)
C32 O5 Co1 127.5(2)
H11A O11 H11B 111(3)
H12C O12 H12D 107(3)
H14A O14 H14B 110(3)

loop_
_geom_bond_atom_site_label_1
_geom_bond_atom_site_label_2
_geom_bond_distance
Co1 O5 2.046(3)
Co1 O1 2.073(2)
Co1 O4 2.072(3)
Co1 N7 2.096(3)
Co1 O2 2.097(3)
Co1 N8 2.106(3)
C1 O1 1.257(4)
C1 C15 1.439(5)
C1 C2 1.447(4)
C2 C11 1.386(5)
C2 C3 1.414(5)
C3 C4 1.341(5)
C3 H3 0.9300
C4 F1 1.360(4)
C4 C5 1.422(5)
C5 C10 1.318(5)
C5 N2 1.371(4)
C6 N2 1.457(5)
C6 C7 1.493(6)
C6 H6A 0.9700
C6 H6B 0.9700
C7 N3 1.469(6)
C7 H7A 0.9700
C7 H7B 0.9700
C8 N3 1.492(5)
C8 C9 1.495(6)
C8 H8A 0.9700
C8 H8B 0.9700
C9 N2 1.453(5)
C9 H9A 0.9700
C9 H9B 0.9700
C10 C11 1.342(4)
C10 H10 0.9300
C11 N1 1.386(4)
C12 N1 1.487(4)
C12 C13 1.500(7)
C12 H12A 0.9700
C12 H12B 0.9700
C13 H13A 0.9600
C13 H13B 0.9600
C13 H13C 0.9600
C14 N1 1.343(4)
C14 C15 1.370(5)
C14 H14 0.9300
C15 C16 1.502(4)
C16 O2 1.256(4)
C16 O3 1.266(4)
C17 O4 1.268(4)
C17 C31 1.432(5)
C17 C18 1.451(5)
C18 C27 1.394(5)
C18 C19 1.411(5)
C19 C20 1.342(5)
C19 H19 0.9300
C20 F2 1.355(5)
C20 C21 1.445(5)
C21 C26 1.318(5)
C21 N5 1.360(5)
C22 N5 1.464(6)
C22 C23 1.488(9)
C22 H22A 0.9700
C22 H22B 0.9700
C23 N6 1.436(8)
C23 H23A 0.9700
C23 H23B 0.9700
C24 N6 1.449(9)
C24 C25 1.506(10)
C24 H24A 0.9700
C24 H24B 0.9700
C25 N5 1.450(6)
C25 H25A 0.9700
C25 H25B 0.9700
C26 C27 1.338(5)
C26 H26 0.9300
C27 N4 1.373(5)
C28 N4 1.486(5)
C28 C29 1.493(7)
C28 H28A 0.9700
C28 H28B 0.9700
C29 H29A 0.9600
C29 H29B 0.9600
C29 H29C 0.9600
C30 N4 1.342(5)
C30 C31 1.372(5)
C30 H30 0.9300
C31 C32 1.497(5)
C32 O6 1.243(5)
C32 O5 1.272(5)
C33 N8 1.341(6)
C33 C34 1.368(7)
C33 H33 0.9300
C34 C35 1.344(9)
C34 H34 0.9300
C35 C36 1.392(9)
C35 H35 0.9300
C36 C37 1.392(6)
C36 H36 0.9300
C37 N8 1.346(5)
C37 C38 1.472(7)
C38 N7 1.344(5)
C38 C39 1.392(6)
C39 C40 1.368(8)
C39 H39 0.9300
C40 C41 1.369(8)
C40 H40 0.9300
C41 C42 1.372(6)
C41 H41 0.9300
C42 N7 1.334(6)
C42 H42 0.9300
Cl1 O10 1.231(8)
Cl1 O8 1.301(12)
Cl1 O7 1.321(9)
Cl1 O9 1.421(7)
N3 H3A 0.9000
N3 H3B 0.9000
N6 H6 0.8600
O11 H11A 0.852(10)
O11 H11B 0.847(10)
O12 H12C 0.855(10)
O12 H12D 0.856(10)
O14 H14A 0.853(10)
O14 H14B 0.859(10)

loop_
_geom_hbond_atom_site_label_D
_geom_hbond_atom_site_label_H
_geom_hbond_atom_site_label_A
_geom_hbond_distance_DH
_geom_hbond_distance_HA
_geom_hbond_distance_DA
_geom_hbond_angle_DHA
_geom_hbond_site_symmetry_A
O11 H11A O3 0.852(10) 2.01(2) 2.843(5) 165(7) 1_655
O14 H14A O13 0.853(10) 2.26(4) 2.965(17) 141(6) 2_666
O11 H11B N6 0.847(10) 2.14(4) 2.893(8) 149(7) 2_665
O14 H14B O13 0.859(10) 2.69(8) 3.20(2) 119(7) .
O12 H12C O5 0.855(10) 1.953(16) 2.802(5) 172(7) .
O12 H12D O11 0.856(10) 2.12(5) 2.826(7) 140(6) .
N3 H3A O9 0.90 2.12 3.008(10) 166.7 1_565
N3 H3B O3 0.90 1.82 2.712(4) 168.6 1_565
N6 H6 O11 0.86 2.48 2.893(8) 110.5 2_665

loop_
_geom_torsion_atom_site_label_1
_geom_torsion_atom_site_label_2
_geom_torsion_atom_site_label_3
_geom_torsion_atom_site_label_4
_geom_torsion
O1 C1 C2 C11 -179.4(3)
C15 C1 C2 C11 0.2(5)
O1 C1 C2 C3 -0.3(5)
C15 C1 C2 C3 179.3(3)
C11 C2 C3 C4 -0.8(5)
C1 C2 C3 C4 -180.0(3)
C2 C3 C4 F1 175.4(3)
C2 C3 C4 C5 -2.8(6)
C3 C4 C5 C10 4.4(6)
F1 C4 C5 C10 -173.8(3)
C3 C4 C5 N2 -178.4(4)
F1 C4 C5 N2 3.4(6)
N2 C6 C7 N3 -58.1(6)
N3 C8 C9 N2 54.6(6)
N2 C5 C10 C11 -179.4(3)
C4 C5 C10 C11 -2.1(5)
C5 C10 C11 N1 179.0(3)
C5 C10 C11 C2 -1.6(5)
C3 C2 C11 C10 3.1(5)
C1 C2 C11 C10 -177.8(3)
C3 C2 C11 N1 -177.5(3)
C1 C2 C11 N1 1.6(5)
N1 C14 C15 C1 2.1(5)
N1 C14 C15 C16 -179.5(3)
O1 C1 C15 C14 177.6(3)
C2 C1 C15 C14 -2.0(5)
O1 C1 C15 C16 -0.7(5)
C2 C1 C15 C16 179.7(3)
C14 C15 C16 O2 173.1(3)
C1 C15 C16 O2 -8.6(5)
C14 C15 C16 O3 -7.1(5)
C1 C15 C16 O3 171.2(3)
O4 C17 C18 C27 179.3(3)
C31 C17 C18 C27 -0.9(5)
O4 C17 C18 C19 -0.8(5)
C31 C17 C18 C19 179.0(3)
C27 C18 C19 C20 -1.7(5)
C17 C18 C19 C20 178.3(4)
C18 C19 C20 F2 -179.8(4)
C18 C19 C20 C21 -1.3(6)
C19 C20 C21 C26 3.5(7)
F2 C20 C21 C26 -178.0(4)
C19 C20 C21 N5 -174.4(4)
F2 C20 C21 N5 4.1(7)
N5 C22 C23 N6 56.7(7)
N6 C24 C25 N5 -59.1(8)
N5 C21 C26 C27 175.4(4)
C20 C21 C26 C27 -2.6(6)
C21 C26 C27 N4 179.5(4)
C21 C26 C27 C18 -0.5(6)
C19 C18 C27 C26 2.7(5)
C17 C18 C27 C26 -177.3(3)
C19 C18 C27 N4 -177.3(3)
C17 C18 C27 N4 2.7(5)
N4 C30 C31 C17 2.4(6)
N4 C30 C31 C32 179.2(4)
O4 C17 C31 C30 178.3(4)
C18 C17 C31 C30 -1.5(5)
O4 C17 C31 C32 1.7(6)
C18 C17 C31 C32 -178.1(4)
C30 C31 C32 O6 -16.1(6)
C17 C31 C32 O6 160.6(4)
C30 C31 C32 O5 165.8(4)
C17 C31 C32 O5 -17.5(6)
N8 C33 C34 C35 0.6(8)
C33 C34 C35 C36 1.6(9)
C34 C35 C36 C37 -1.5(8)
C35 C36 C37 N8 -0.9(7)
C35 C36 C37 C38 177.4(5)
N8 C37 C38 N7 -2.9(5)
C36 C37 C38 N7 178.6(4)
N8 C37 C38 C39 174.5(4)
C36 C37 C38 C39 -4.0(7)
N7 C38 C39 C40 1.2(7)
C37 C38 C39 C40 -176.0(4)
C38 C39 C40 C41 0.5(8)
C39 C40 C41 C42 -2.3(8)
C40 C41 C42 N7 2.4(7)
C15 C14 N1 C11 -0.2(5)
C15 C14 N1 C12 -178.2(3)
C10 C11 N1 C14 177.8(3)
C2 C11 N1 C14 -1.7(5)
C10 C11 N1 C12 -4.3(5)
C2 C11 N1 C12 176.2(3)
C13 C12 N1 C14 -102.0(4)
C13 C12 N1 C11 80.1(4)
C10 C5 N2 C9 5.9(6)
C4 C5 N2 C9 -171.3(4)
C10 C5 N2 C6 -144.4(4)
C4 C5 N2 C6 38.4(6)
C8 C9 N2 C5 149.6(4)
C8 C9 N2 C6 -57.0(6)
C7 C6 N2 C5 -148.8(4)
C7 C6 N2 C9 59.1(6)
C6 C7 N3 C8 56.3(6)
C9 C8 N3 C7 -55.2(6)
C31 C30 N4 C27 -0.6(6)
C31 C30 N4 C28 -178.9(4)
C26 C27 N4 C30 178.1(4)
C18 C27 N4 C30 -1.9(5)
C26 C27 N4 C28 -3.7(5)
C18 C27 N4 C28 176.3(3)
C29 C28 N4 C30 -101.0(5)
C29 C28 N4 C27 80.7(5)
C26 C21 N5 C25 5.2(8)
C20 C21 N5 C25 -176.9(5)
C26 C21 N5 C22 169.4(5)
C20 C21 N5 C22 -12.7(9)
C24 C25 N5 C21 -137.1(5)
C24 C25 N5 C22 56.2(8)
C23 C22 N5 C21 139.0(5)
C23 C22 N5 C25 -55.6(7)
C22 C23 N6 C24 -58.4(8)
C25 C24 N6 C23 59.9(8)
C41 C42 N7 C38 -0.7(6)
C41 C42 N7 Co1 -179.0(3)
C39 C38 N7 C42 -1.1(6)
C37 C38 N7 C42 176.4(4)
C39 C38 N7 Co1 177.3(3)
C37 C38 N7 Co1 -5.2(4)
O5 Co1 N7 C42 -82.2(3)
O4 Co1 N7 C42 5.2(3)
O2 Co1 N7 C42 94.5(3)
N8 Co1 N7 C42 -173.9(4)
O5 Co1 N7 C38 99.5(3)
O4 Co1 N7 C38 -173.1(3)
O2 Co1 N7 C38 -83.8(3)
N8 Co1 N7 C38 7.8(3)
C34 C33 N8 C37 -3.1(7)
C34 C33 N8 Co1 171.5(4)
C36 C37 N8 C33 3.2(6)
C38 C37 N8 C33 -175.3(4)
C36 C37 N8 Co1 -171.9(3)
C38 C37 N8 Co1 9.6(4)
O5 Co1 N8 C33 83.6(4)
O1 Co1 N8 C33 -10.1(4)
N7 Co1 N8 C33 175.9(4)
O2 Co1 N8 C33 -94.8(4)
O5 Co1 N8 C37 -101.7(3)
O1 Co1 N8 C37 164.6(3)
N7 Co1 N8 C37 -9.4(3)
O2 Co1 N8 C37 80.0(3)
C15 C1 O1 Co1 34.9(5)
C2 C1 O1 Co1 -145.5(2)
O5 Co1 O1 C1 133.0(3)
O4 Co1 O1 C1 46.0(3)
O2 Co1 O1 C1 -43.4(3)
N8 Co1 O1 C1 -134.3(3)
O3 C16 O2 Co1 161.0(3)
C15 C16 O2 Co1 -19.2(5)
O1 Co1 O2 C16 37.6(3)
O4 Co1 O2 C16 -51.9(3)
N7 Co1 O2 C16 -149.1(3)
N8 Co1 O2 C16 133.6(3)
C31 C17 O4 Co1 35.9(5)
C18 C17 O4 Co1 -144.4(3)
O5 Co1 O4 C17 -44.2(3)
O1 Co1 O4 C17 49.3(3)
N7 Co1 O4 C17 -136.6(3)
O2 Co1 O4 C17 133.7(3)
O6 C32 O5 Co1 172.5(4)
C31 C32 O5 Co1 -9.5(6)
O1 Co1 O5 C32 -56.2(4)
O4 Co1 O5 C32 33.0(4)
N7 Co1 O5 C32 130.2(4)
N8 Co1 O5 C32 -152.4(4)
